data_4129241
loop_
_publ_author_name
'Stephens, Frances H.'
'Johnson, Marc J. A.'
'Cummins, Christopher C.'
'Kryatova, Olga P.'
'Kryatov, Sergey V.'
'Rybak-Akimova, Elena V'
'McDonough, J. Eric'
'Hoff, Carl D.'

_publ_section_title
;
 Mechanism of white phosphorus activation by three-coordinate
 molybdenum(III) complexes: a thermochemical, kinetic, and quantum
 chemical investigation.
;
_journal_issue 43
_journal_name_full 'Journal of the American Chemical Society'
_journal_page_first 15191
_journal_page_last 15200
_journal_paper_doi 10.1021/ja054253+
_journal_volume 127
_journal_year 2005
_chemical_formula_sum 'C29 H50 Mo N O3 P3'
_chemical_formula_weight 649.55
_chemical_name_common (cyclo-P3)Mo(OCy)3(HN[i-Pr]Ar)
_space_group_IT_number 14
_space_group_name_Hall '-P 2yn'
_space_group_name_H-M_alt 'P 1 21/n 1'
_symmetry_cell_setting monoclinic
_symmetry_space_group_name_H-M 'P 1 21/n 1'
_atom_sites_solution_hydrogens geom
_atom_sites_solution_primary direct
_atom_sites_solution_secondary difmap
_audit_creation_method SHELXL-97
_cell_angle_alpha 90.00
_cell_angle_beta 97.973(3)
_cell_angle_gamma 90.00
_cell_formula_units_Z 4
_cell_length_a 11.087(2)
_cell_length_b 15.273(3)
_cell_length_c 19.948(4)
_cell_measurement_temperature 193(2)
_cell_measurement_theta_max 23.28
_cell_measurement_theta_min 2.28
_cell_volume 3345.2(11)
_computing_cell_refinement 'Bruker SMART'
_computing_data_collection 'Bruker SMART'
_computing_data_reduction 'Bruker SHELXTL'
_computing_molecular_graphics 'Bruker SHELXTL'
_computing_publication_material 'Bruker SHELXTL'
_computing_structure_refinement 'SHELXL-97 (Sheldrick, 1997)'
_computing_structure_solution 'SHELXS-97 (Sheldrick, 1990)'
_diffrn_ambient_temperature 193(2)
_diffrn_measured_fraction_theta_full 0.998
_diffrn_measured_fraction_theta_max 0.998
_diffrn_measurement_device_type 'CCD area detector'
_diffrn_measurement_method 'phi and omega scans'
_diffrn_radiation_monochromator graphite
_diffrn_radiation_source 'fine-focus sealed tube'
_diffrn_radiation_type MoK\a
_diffrn_radiation_wavelength 0.71073
_diffrn_reflns_av_R_equivalents 0.0273
_diffrn_reflns_av_sigmaI/netI 0.0280
_diffrn_reflns_limit_h_max 12
_diffrn_reflns_limit_h_min -12
_diffrn_reflns_limit_k_max 16
_diffrn_reflns_limit_k_min 0
_diffrn_reflns_limit_l_max 22
_diffrn_reflns_limit_l_min 0
_diffrn_reflns_number 13436
_diffrn_reflns_theta_full 23.26
_diffrn_reflns_theta_max 23.26
_diffrn_reflns_theta_min 2.28
_exptl_absorpt_coefficient_mu 0.563
_exptl_absorpt_correction_T_max 1
_exptl_absorpt_correction_T_min 0.762683
_exptl_absorpt_correction_type empirical
_exptl_absorpt_process_details sadabs
_exptl_crystal_colour yellow
_exptl_crystal_density_diffrn 1.290
_exptl_crystal_density_method 'not measured'
_exptl_crystal_description block
_exptl_crystal_F_000 1368
_exptl_crystal_size_max 0.15
_exptl_crystal_size_mid 0.15
_exptl_crystal_size_min 0.10
_refine_diff_density_max 0.346
_refine_diff_density_min -0.617
_refine_diff_density_rms 0.060
_refine_ls_extinction_method none
_refine_ls_goodness_of_fit_ref 1.374
_refine_ls_hydrogen_treatment constr
_refine_ls_matrix_type full
_refine_ls_number_parameters 334
_refine_ls_number_reflns 4790
_refine_ls_number_restraints 0
_refine_ls_restrained_S_all 1.374
_refine_ls_R_factor_all 0.0580
_refine_ls_R_factor_gt 0.0539
_refine_ls_shift/su_max 0.001
_refine_ls_shift/su_mean 0.000
_refine_ls_structure_factor_coef Fsqd
_refine_ls_weighting_details 'calc w=1/[\s^2^(Fo^2^)+(0.0127P)^2^+5.7237P] where P=(Fo^2^+2Fc^2^)/3'
_refine_ls_weighting_scheme calc
_refine_ls_wR_factor_gt 0.0920
_refine_ls_wR_factor_ref 0.0932
_reflns_number_gt 4585
_reflns_number_total 4790
_reflns_threshold_expression >2sigma(I)
_cod_data_source_file ja054253%2Bsi20050815_044504.cif
_cod_data_source_block 000191m
_cod_original_cell_volume 3345.5(11)
_cod_original_sg_symbol_H-M P(2)1/n
_cod_database_code 4129241

loop_
_symmetry_equiv_pos_as_xyz
'x, y, z'
'-x+1/2, y+1/2, -z+1/2'
'-x, -y, -z'
'x-1/2, -y-1/2, z-1/2'

loop_
_atom_site_label
_atom_site_type_symbol
_atom_site_fract_x
_atom_site_fract_y
_atom_site_fract_z
_atom_site_U_iso_or_equiv
_atom_site_adp_type
_atom_site_occupancy
_atom_site_symmetry_multiplicity
_atom_site_calc_flag
_atom_site_refinement_flags
Mo Mo 0.70683(3) 0.84211(2) 0.229148(18) 0.02757(12) Uani 1 1 d .
P1 P 0.56530(12) 0.75045(8) 0.28684(7) 0.0425(3) Uani 1 1 d .
O1 O 0.6185(2) 0.80419(18) 0.14541(14) 0.0336(7) Uani 1 1 d .
P2 P 0.72598(12) 0.68562(8) 0.26340(6) 0.0406(3) Uani 1 1 d .
O2 O 0.6471(3) 0.94348(18) 0.26881(14) 0.0342(7) Uani 1 1 d .
P3 P 0.73779(12) 0.77699(8) 0.34537(6) 0.0417(3) Uani 1 1 d .
O3 O 0.8783(2) 0.8475(2) 0.23586(14) 0.0358(7) Uani 1 1 d .
N4 N 0.7372(3) 0.9599(2) 0.14853(16) 0.0290(8) Uani 1 1 d .
H4A H 0.7511 1.0086 0.1748 0.035 Uiso 1 1 calc R
C11 C 0.5390(4) 0.7347(3) 0.1219(2) 0.0477(13) Uani 1 1 d .
H11A H 0.5491 0.6875 0.1555 0.057 Uiso 1 1 calc R
C12 C 0.4089(5) 0.7657(4) 0.1143(3) 0.081(2) Uani 1 1 d .
H12A H 0.3974 0.8130 0.0816 0.097 Uiso 1 1 calc R
H12B H 0.3906 0.7879 0.1573 0.097 Uiso 1 1 calc R
C13 C 0.3235(7) 0.6909(6) 0.0910(5) 0.129(4) Uani 1 1 d .
H13A H 0.3301 0.6458 0.1255 0.155 Uiso 1 1 calc R
H13B H 0.2401 0.7120 0.0842 0.155 Uiso 1 1 calc R
C14 C 0.3541(11) 0.6535(8) 0.0267(5) 0.180(7) Uani 1 1 d .
H14A H 0.3374 0.6970 -0.0088 0.216 Uiso 1 1 calc R
H14B H 0.3017 0.6036 0.0143 0.216 Uiso 1 1 calc R
C15 C 0.4875(11) 0.6242(6) 0.0308(4) 0.142(5) Uani 1 1 d .
H15A H 0.5038 0.6058 -0.0136 0.170 Uiso 1 1 calc R
H15B H 0.5022 0.5748 0.0613 0.170 Uiso 1 1 calc R
C16 C 0.5732(7) 0.7001(4) 0.0564(3) 0.087(2) Uani 1 1 d .
H16A H 0.6568 0.6797 0.0634 0.104 Uiso 1 1 calc R
H16B H 0.5667 0.7465 0.0229 0.104 Uiso 1 1 calc R
C21 C 0.5975(4) 0.9656(3) 0.3286(2) 0.0408(12) Uani 1 1 d .
H21A H 0.5757 0.9115 0.3505 0.049 Uiso 1 1 calc R
C22 C 0.4835(5) 1.0195(4) 0.3097(3) 0.0684(17) Uani 1 1 d .
H22A H 0.4241 0.9859 0.2800 0.082 Uiso 1 1 calc R
H22B H 0.5030 1.0717 0.2856 0.082 Uiso 1 1 calc R
C23 C 0.4301(6) 1.0455(5) 0.3733(4) 0.092(2) Uani 1 1 d .
H23A H 0.3594 1.0825 0.3608 0.111 Uiso 1 1 calc R
H23B H 0.4035 0.9933 0.3948 0.111 Uiso 1 1 calc R
C24 C 0.5207(8) 1.0932(4) 0.4223(3) 0.087(2) Uani 1 1 d .
H24A H 0.4853 1.1054 0.4631 0.104 Uiso 1 1 calc R
H24B H 0.5400 1.1487 0.4027 0.104 Uiso 1 1 calc R
C25 C 0.6361(6) 1.0413(4) 0.4404(3) 0.0739(19) Uani 1 1 d .
H25A H 0.6189 0.9894 0.4656 0.089 Uiso 1 1 calc R
H25B H 0.6952 1.0763 0.4691 0.089 Uiso 1 1 calc R
C26 C 0.6897(5) 1.0139(4) 0.3765(2) 0.0595(15) Uani 1 1 d .
H26A H 0.7161 1.0656 0.3543 0.071 Uiso 1 1 calc R
H26B H 0.7602 0.9768 0.3892 0.071 Uiso 1 1 calc R
C31 C 0.9835(4) 0.8123(3) 0.2757(2) 0.0428(12) Uani 1 1 d .
H31A H 0.9588 0.7632 0.3023 0.051 Uiso 1 1 calc R
C32 C 1.0713(4) 0.7793(3) 0.2306(2) 0.0478(12) Uani 1 1 d .
H32A H 1.0928 0.8267 0.2021 0.057 Uiso 1 1 calc R
H32B H 1.0327 0.7336 0.2014 0.057 Uiso 1 1 calc R
C33 C 1.1860(5) 0.7434(4) 0.2723(3) 0.0703(18) Uani 1 1 d .
H33A H 1.1654 0.6923 0.2973 0.084 Uiso 1 1 calc R
H33B H 1.2431 0.7255 0.2423 0.084 Uiso 1 1 calc R
C34 C 1.2442(5) 0.8108(5) 0.3207(3) 0.081(2) Uani 1 1 d .
H34A H 1.2733 0.8588 0.2955 0.098 Uiso 1 1 calc R
H34B H 1.3138 0.7851 0.3487 0.098 Uiso 1 1 calc R
C35 C 1.1552(5) 0.8458(6) 0.3660(3) 0.093(2) Uani 1 1 d .
H35A H 1.1940 0.8920 0.3947 0.111 Uiso 1 1 calc R
H35B H 1.1330 0.7992 0.3950 0.111 Uiso 1 1 calc R
C36 C 1.0405(5) 0.8818(4) 0.3234(3) 0.0639(16) Uani 1 1 d .
H36A H 0.9828 0.9005 0.3529 0.077 Uiso 1 1 calc R
H36B H 1.0614 0.9322 0.2978 0.077 Uiso 1 1 calc R
C41 C 0.8493(4) 0.9472(3) 0.1200(2) 0.0310(10) Uani 1 1 d .
C42 C 0.8551(4) 0.8865(3) 0.0695(2) 0.0378(11) Uani 1 1 d .
H42A H 0.7862 0.8542 0.0530 0.045 Uiso 1 1 calc R
C43 C 0.9627(5) 0.8731(3) 0.0431(2) 0.0483(13) Uani 1 1 d .
C44 C 1.0644(5) 0.9210(4) 0.0693(3) 0.0568(15) Uani 1 1 d .
H44A H 1.1370 0.9121 0.0520 0.068 Uiso 1 1 calc R
C45 C 1.0613(4) 0.9812(3) 0.1199(3) 0.0520(14) Uani 1 1 d .
C46 C 0.9521(4) 0.9954(3) 0.1449(2) 0.0388(11) Uani 1 1 d .
H46A H 0.9477 1.0373 0.1784 0.047 Uiso 1 1 calc R
C47 C 0.6310(4) 0.9843(3) 0.0965(2) 0.0332(10) Uani 1 1 d .
H47A H 0.6088 0.9328 0.0682 0.040 Uiso 1 1 calc R
C48 C 0.5220(4) 1.0097(3) 0.1301(2) 0.0464(12) Uani 1 1 d .
H48A H 0.5025 0.9628 0.1588 0.070 Uiso 1 1 calc R
H48B H 0.4537 1.0208 0.0960 0.070 Uiso 1 1 calc R
H48C H 0.5406 1.0615 0.1567 0.070 Uiso 1 1 calc R
C49 C 0.6621(4) 1.0582(3) 0.0507(2) 0.0448(12) Uani 1 1 d .
H49A H 0.7323 1.0423 0.0302 0.067 Uiso 1 1 calc R
H49B H 0.6791 1.1105 0.0769 0.067 Uiso 1 1 calc R
H49C H 0.5944 1.0683 0.0160 0.067 Uiso 1 1 calc R
C431 C 0.9693(6) 0.8083(4) -0.0139(3) 0.0744(19) Uani 1 1 d .
H43A H 0.8913 0.7810 -0.0258 0.112 Uiso 1 1 calc R
H43B H 1.0292 0.7644 0.0006 0.112 Uiso 1 1 calc R
H43C H 0.9916 0.8385 -0.0525 0.112 Uiso 1 1 calc R
C451 C 1.1741(5) 1.0318(4) 0.1491(4) 0.086(2) Uani 1 1 d .
H45A H 1.2414 1.0145 0.1266 0.129 Uiso 1 1 calc R
H45B H 1.1927 1.0196 0.1967 0.129 Uiso 1 1 calc R
H45C H 1.1595 1.0934 0.1426 0.129 Uiso 1 1 calc R

loop_
_atom_site_aniso_label
_atom_site_aniso_U_11
_atom_site_aniso_U_22
_atom_site_aniso_U_33
_atom_site_aniso_U_23
_atom_site_aniso_U_13
_atom_site_aniso_U_12
Mo 0.0282(2) 0.0291(2) 0.0255(2) 0.00179(17) 0.00382(14) 0.00118(17)
P1 0.0429(7) 0.0429(8) 0.0436(7) 0.0113(6) 0.0131(6) -0.0011(6)
O1 0.0356(16) 0.0329(16) 0.0313(16) 0.0028(13) 0.0016(13) -0.0069(13)
P2 0.0532(8) 0.0320(7) 0.0373(7) 0.0051(5) 0.0081(6) 0.0043(6)
O2 0.0403(17) 0.0333(17) 0.0307(16) 0.0014(13) 0.0107(13) 0.0086(14)
P3 0.0544(8) 0.0411(7) 0.0291(7) 0.0053(5) 0.0043(6) 0.0042(6)
O3 0.0277(15) 0.0440(18) 0.0345(16) 0.0074(14) 0.0006(13) 0.0030(14)
N4 0.0276(18) 0.033(2) 0.0255(19) -0.0021(15) 0.0013(15) -0.0034(16)
C11 0.056(3) 0.048(3) 0.035(3) 0.006(2) -0.004(2) -0.027(3)
C12 0.048(3) 0.097(5) 0.090(5) 0.040(4) -0.016(3) -0.034(3)
C13 0.099(6) 0.151(8) 0.118(7) 0.055(6) -0.055(5) -0.083(6)
C14 0.234(13) 0.194(11) 0.084(6) 0.044(7) -0.078(8) -0.176(11)
C15 0.263(13) 0.109(7) 0.056(5) -0.030(4) 0.032(7) -0.120(8)
C16 0.140(6) 0.069(4) 0.053(4) -0.016(3) 0.013(4) -0.058(4)
C21 0.056(3) 0.034(3) 0.037(3) 0.005(2) 0.024(2) 0.008(2)
C22 0.063(4) 0.084(4) 0.061(4) -0.009(3) 0.021(3) 0.024(3)
C23 0.088(5) 0.113(6) 0.085(5) -0.009(5) 0.040(4) 0.047(5)
C24 0.163(7) 0.048(4) 0.063(4) 0.005(3) 0.061(5) 0.027(4)
C25 0.118(5) 0.070(4) 0.039(3) -0.006(3) 0.030(3) -0.011(4)
C26 0.076(4) 0.070(4) 0.034(3) -0.005(3) 0.016(3) -0.003(3)
C31 0.030(2) 0.060(3) 0.037(3) 0.013(2) -0.001(2) 0.009(2)
C32 0.043(3) 0.051(3) 0.049(3) 0.004(2) 0.005(2) 0.012(2)
C33 0.050(3) 0.094(5) 0.068(4) 0.022(4) 0.012(3) 0.029(3)
C34 0.037(3) 0.142(7) 0.062(4) 0.018(4) -0.002(3) 0.019(4)
C35 0.045(3) 0.170(7) 0.056(4) -0.017(4) -0.015(3) 0.010(4)
C36 0.041(3) 0.099(5) 0.048(3) -0.018(3) -0.004(2) 0.006(3)
C41 0.030(2) 0.032(2) 0.032(2) 0.0077(19) 0.0071(19) 0.0019(19)
C42 0.046(3) 0.035(3) 0.033(2) 0.002(2) 0.010(2) 0.002(2)
C43 0.057(3) 0.047(3) 0.046(3) 0.016(2) 0.025(3) 0.014(3)
C44 0.044(3) 0.063(4) 0.071(4) 0.028(3) 0.034(3) 0.019(3)
C45 0.033(3) 0.050(3) 0.075(4) 0.024(3) 0.013(3) -0.001(2)
C46 0.033(3) 0.035(3) 0.049(3) 0.006(2) 0.006(2) -0.002(2)
C47 0.031(2) 0.037(3) 0.030(2) 0.004(2) -0.0002(19) -0.003(2)
C48 0.034(3) 0.060(3) 0.044(3) 0.010(2) 0.002(2) 0.007(2)
C49 0.048(3) 0.044(3) 0.041(3) 0.009(2) 0.000(2) 0.000(2)
C431 0.107(5) 0.068(4) 0.058(4) 0.006(3) 0.042(4) 0.029(4)
C451 0.035(3) 0.090(5) 0.132(6) 0.021(4) 0.008(3) -0.014(3)

loop_
_atom_type_symbol
_atom_type_description
_atom_type_scat_dispersion_real
_atom_type_scat_dispersion_imag
_atom_type_scat_source
C C 0.0033 0.0016 'International Tables Vol C Tables 4.2.6.8 and 6.1.1.4'
H H 0.0000 0.0000 'International Tables Vol C Tables 4.2.6.8 and 6.1.1.4'
N N 0.0061 0.0033 'International Tables Vol C Tables 4.2.6.8 and 6.1.1.4'
O O 0.0106 0.0060 'International Tables Vol C Tables 4.2.6.8 and 6.1.1.4'
P P 0.1023 0.0942 'International Tables Vol C Tables 4.2.6.8 and 6.1.1.4'
Mo Mo -1.6832 0.6857 'International Tables Vol C Tables 4.2.6.8 and 6.1.1.4'

loop_
_geom_angle_atom_site_label_1
_geom_angle_atom_site_label_2
_geom_angle_atom_site_label_3
_geom_angle
O3 Mo O2 109.93(13)
O3 Mo O1 117.70(12)
O2 Mo O1 116.53(12)
O3 Mo N4 77.74(11)
O2 Mo N4 76.36(11)
O1 Mo N4 75.53(11)
O3 Mo P2 88.59(10)
O2 Mo P2 133.66(9)
O1 Mo P2 87.86(9)
N4 Mo P2 149.98(8)
O3 Mo P1 132.97(9)
O2 Mo P1 89.27(9)
O1 Mo P1 87.38(9)
N4 Mo P1 149.28(8)
P2 Mo P1 50.97(4)
O3 Mo P3 86.80(9)
O2 Mo P3 87.07(9)
O1 Mo P3 132.78(9)
N4 Mo P3 151.67(8)
P2 Mo P3 50.79(4)
P1 Mo P3 50.58(4)
P3 P1 P2 59.96(6)
P3 P1 Mo 64.78(5)
P2 P1 Mo 64.21(5)
C11 O1 Mo 137.6(3)
P3 P2 P1 59.82(6)
P3 P2 Mo 64.98(5)
P1 P2 Mo 64.82(5)
C21 O2 Mo 137.8(3)
P1 P3 P2 60.23(6)
P1 P3 Mo 64.65(5)
P2 P3 Mo 64.23(5)
C31 O3 Mo 139.7(3)
C41 N4 C47 113.2(3)
C41 N4 Mo 111.1(2)
C47 N4 Mo 117.8(2)
O1 C11 C16 109.3(4)
O1 C11 C12 110.0(4)
C16 C11 C12 112.1(5)
C11 C12 C13 110.1(6)
C14 C13 C12 110.3(7)
C13 C14 C15 113.6(7)
C14 C15 C16 110.1(8)
C11 C16 C15 109.5(5)
O2 C21 C26 110.1(4)
O2 C21 C22 109.1(4)
C26 C21 C22 111.4(4)
C21 C22 C23 110.0(5)
C24 C23 C22 111.6(6)
C23 C24 C25 111.9(5)
C24 C25 C26 111.0(5)
C21 C26 C25 110.9(5)
O3 C31 C32 109.9(4)
O3 C31 C36 109.1(4)
C32 C31 C36 111.4(4)
C31 C32 C33 110.8(4)
C34 C33 C32 111.0(5)
C33 C34 C35 111.6(5)
C34 C35 C36 110.7(5)
C31 C36 C35 110.0(5)
C42 C41 C46 119.9(4)
C42 C41 N4 120.4(4)
C46 C41 N4 119.6(4)
C41 C42 C43 120.5(5)
C42 C43 C44 118.5(5)
C42 C43 C431 121.0(5)
C44 C43 C431 120.4(5)
C45 C44 C43 122.1(5)
C44 C45 C46 118.8(5)
C44 C45 C451 121.5(5)
C46 C45 C451 119.7(5)
C45 C46 C41 120.1(5)
N4 C47 C48 110.8(3)
N4 C47 C49 112.2(3)
C48 C47 C49 109.7(4)

loop_
_geom_bond_atom_site_label_1
_geom_bond_atom_site_label_2
_geom_bond_distance
Mo O3 1.889(3)
Mo O2 1.899(3)
Mo O1 1.905(3)
Mo N4 2.467(3)
Mo P2 2.4868(13)
Mo P1 2.4995(13)
Mo P3 2.5022(13)
P1 P3 2.1367(19)
P1 P2 2.1457(18)
O1 C11 1.417(5)
P2 P3 2.1398(18)
O2 C21 1.422(5)
O3 C31 1.423(5)
N4 C41 1.450(5)
N4 C47 1.504(5)
C11 C16 1.506(7)
C11 C12 1.506(8)
C12 C13 1.515(9)
C13 C14 1.485(14)
C14 C15 1.536(15)
C15 C16 1.540(9)
C21 C26 1.494(7)
C21 C22 1.512(7)
C22 C23 1.526(7)
C23 C24 1.491(10)
C24 C25 1.506(9)
C25 C26 1.537(7)
C31 C32 1.501(6)
C31 C36 1.504(7)
C32 C33 1.522(7)
C33 C34 1.495(9)
C34 C35 1.524(8)
C35 C36 1.529(7)
C41 C42 1.378(6)
C41 C46 1.389(6)
C42 C43 1.384(6)
C43 C44 1.385(7)
C43 C431 1.517(7)
C44 C45 1.369(8)
C45 C46 1.389(6)
C45 C451 1.516(7)
C47 C48 1.511(6)
C47 C49 1.522(6)
